data_4126426
loop_
_publ_author_name
'Li, Tian-Yi'
'Meyer, Toni'
'Ma, Zaifei'
'Benduhn, Johannes'
'Koerner, Christian'
'Zeika, Olaf'
'Vandewal, Koen'
'Leo, Karl'

_publ_section_title
;
 Small Molecule Near-Infrared BODIPY Donors for Organic Tandem Solar
 Cells.
;
_journal_name_full 'Journal of the American Chemical Society'
_journal_paper_doi 10.1021/jacs.7b07887
_journal_year 2017
_chemical_absolute_configuration ad
_chemical_formula_moiety 'C26 H14 B F5 N2 O2'
_chemical_formula_sum 'C26 H14 B F5 N2 O2'
_chemical_formula_weight 492.20
_space_group_crystal_system orthorhombic
_space_group_IT_number 19
_space_group_name_Hall 'P 2ac 2ab'
_space_group_name_H-M_alt 'P 21 21 21'
_symmetry_space_group_name_Hall 'P 2ac 2ab'
_symmetry_space_group_name_H-M 'P 21 21 21'
_atom_sites_solution_hydrogens geom
_audit_creation_date 2016-11-22
_audit_creation_method
;
Olex2 1.2
(compiled 2015.09.30 svn.r3233 for OlexSys, GUI svn.r5103)
;
_cell_angle_alpha 90
_cell_angle_beta 90
_cell_angle_gamma 90
_cell_formula_units_Z 4
_cell_length_a 5.00279(10)
_cell_length_b 16.5993(2)
_cell_length_c 24.7770(3)
_cell_measurement_reflns_used 7495
_cell_measurement_temperature 100.0(2)
_cell_measurement_theta_max 76.2360
_cell_measurement_theta_min 3.1970
_cell_volume 2057.55(5)
_computing_cell_refinement 'CrysAlisPro 1.171.38.43 (Rigaku OD, 2015)'
_computing_data_collection 'CrysAlisPro 1.171.38.43 (Rigaku OD, 2015)'
_computing_data_reduction 'CrysAlisPro 1.171.38.43 (Rigaku OD, 2015)'
_computing_molecular_graphics 'Olex2 (Dolomanov et al., 2009)'
_computing_publication_material 'Olex2 (Dolomanov et al., 2009)'
_computing_structure_refinement 'ShelXL (Sheldrick, 2015)'
_computing_structure_solution 'ShelXT (Sheldrick, 2015)'
_diffrn_ambient_environment N~2~
_diffrn_ambient_temperature 100.0(2)
_diffrn_detector 'CCD plate'
_diffrn_detector_area_resol_mean 10.5700
_diffrn_detector_type AtlasS2
_diffrn_measured_fraction_theta_full 1.000
_diffrn_measured_fraction_theta_max 0.995
_diffrn_measurement_details
;
List of Runs (angles in degrees, time in seconds):

  # Type    Start    End  Width  t~exp~   \w     \q     \k     \f   Frames
--------------------------------------------------------------------------
  1  \w    -61.00  34.00   0.50    1.00    --  -38.50  38.00-150.00  190
  2  \w    -94.00  -2.00   0.50    1.00    --  -38.50 125.00  90.00  184
  3  \w     20.00 115.00   0.50    1.00    --   42.50  38.00 -30.00  190
  4  \w     16.00  59.00   0.50    1.00    --   42.50  57.00  90.00   86
  5  \w     41.00 139.00   0.50    3.00    --  111.00 -61.00  90.00  196
  6  \w     87.00 178.00   0.50    3.00    --  111.00  45.00 120.00  182
  7  \w     30.00 109.00   0.50    3.00    --  111.00 -94.00 -90.00  158
  8  \w     30.00 109.00   0.50    3.00    --  111.00 -94.00 120.00  158
  9  \w     39.00 121.00   0.50    3.00    --  111.00-125.00 -90.00  164
 10  \w     31.00 156.00   0.50    3.00    --  111.00 -15.00 120.00  250
 11  \w     66.00 178.00   0.50    3.00    --  111.00  15.00-150.00  224
 12  \w     80.00 178.00   0.50    3.00    --  111.00  77.00-180.00  196
 13  \w     30.00 109.00   0.50    3.00    --  111.00 -94.00 -60.00  158
;
_diffrn_measurement_device 'four-circle diffractometer'
_diffrn_measurement_device_type 'SuperNova, Dual, Cu at zero, AtlasS2'
_diffrn_measurement_method '\w scans'
_diffrn_orient_matrix_type 'CrysAlisPro convention (1999,Acta A55,543-557)'
_diffrn_orient_matrix_UB_11 -0.0283154000
_diffrn_orient_matrix_UB_12 0.0100408000
_diffrn_orient_matrix_UB_13 0.0615667000
_diffrn_orient_matrix_UB_21 -0.2978619000
_diffrn_orient_matrix_UB_22 0.0210627000
_diffrn_orient_matrix_UB_23 -0.0070744000
_diffrn_orient_matrix_UB_31 -0.0727708000
_diffrn_orient_matrix_UB_32 -0.0898115000
_diffrn_orient_matrix_UB_33 0.0052075000
_diffrn_radiation_monochromator mirror
_diffrn_radiation_probe x-ray
_diffrn_radiation_type CuK\a
_diffrn_radiation_wavelength 1.54184
_diffrn_reflns_av_R_equivalents 0.0269
_diffrn_reflns_av_unetI/netI 0.0225
_diffrn_reflns_Laue_measured_fraction_full 1.000
_diffrn_reflns_Laue_measured_fraction_max 0.995
_diffrn_reflns_limit_h_max 6
_diffrn_reflns_limit_h_min -6
_diffrn_reflns_limit_k_max 17
_diffrn_reflns_limit_k_min -20
_diffrn_reflns_limit_l_max 30
_diffrn_reflns_limit_l_min -30
_diffrn_reflns_number 15219
_diffrn_reflns_point_group_measured_fraction_full 1.000
_diffrn_reflns_point_group_measured_fraction_max 0.991
_diffrn_reflns_theta_full 67.684
_diffrn_reflns_theta_max 76.587
_diffrn_reflns_theta_min 3.205
_diffrn_source 'micro-focus sealed X-ray tube'
_diffrn_source_type 'SuperNova (Cu) X-ray Source'
_exptl_absorpt_coefficient_mu 1.134
_exptl_absorpt_correction_T_max 0.944
_exptl_absorpt_correction_T_min 0.805
_exptl_absorpt_correction_type gaussian
_exptl_absorpt_process_details
;
CrysAlisPro 1.171.38.43 (Rigaku Oxford Diffraction, 2015)
Numerical absorption correction based on gaussian integration over
            a multifaceted crystal model
Empirical absorption correction using spherical harmonics,
 implemented in SCALE3 ABSPACK scaling algorithm.
;
_exptl_crystal_colour 'metallic green'
_exptl_crystal_colour_lustre metallic
_exptl_crystal_colour_primary green
_exptl_crystal_density_diffrn 1.589
_exptl_crystal_description block
_exptl_crystal_F_000 1000
_exptl_crystal_size_max 0.221
_exptl_crystal_size_mid 0.124
_exptl_crystal_size_min 0.06
_refine_diff_density_max 0.192
_refine_diff_density_min -0.235
_refine_diff_density_rms 0.044
_refine_ls_abs_structure_details
;
 Flack x determined using 1687 quotients [(I+)-(I-)]/[(I+)+(I-)]
 (Parsons, Flack and Wagner, Acta Cryst. B69 (2013) 249-259).
;
_refine_ls_abs_structure_Flack 0.00(4)
_refine_ls_extinction_method none
_refine_ls_goodness_of_fit_ref 1.032
_refine_ls_hydrogen_treatment constr
_refine_ls_matrix_type full
_refine_ls_number_parameters 325
_refine_ls_number_reflns 4301
_refine_ls_number_restraints 0
_refine_ls_restrained_S_all 1.032
_refine_ls_R_factor_all 0.0321
_refine_ls_R_factor_gt 0.0307
_refine_ls_shift/su_max 0.001
_refine_ls_shift/su_mean 0.000
_refine_ls_structure_factor_coef Fsqd
_refine_ls_weighting_details 'w=1/[\s^2^(Fo^2^)+(0.0443P)^2^+0.5648P] where P=(Fo^2^+2Fc^2^)/3'
_refine_ls_weighting_scheme calc
_refine_ls_wR_factor_gt 0.0790
_refine_ls_wR_factor_ref 0.0805
_reflns_Friedel_coverage 0.700
_reflns_Friedel_fraction_full 1.000
_reflns_Friedel_fraction_max 0.985
_reflns_number_gt 4150
_reflns_number_total 4301
_reflns_threshold_expression 'I > 2\s(I)'
_cod_data_source_file ja7b07887_si_002.cif
_cod_data_source_block iapp003
_cod_original_cell_volume 2057.56(6)
_cod_database_code 4126426
_chemical_oxdiff_formula 'C104 H56 B4 F20 N8 O8 '
_shelx_space_group_comment
;
The symmetry employed for this shelxl refinement is uniquely defined
by the following loop, which should always be used as a source of
symmetry information in preference to the above space-group names.
They are only intended as comments.
;
_reflns_odcompleteness_completeness 99.95
_reflns_odcompleteness_iscentric 1
_reflns_odcompleteness_theta 66.97
_olex2_refinement_description
;
1. Fixed Uiso
 At 1.2 times of:
  All C(H) groups
2.a Aromatic/amide H refined with riding coordinates:
 C4(H4), C7(H7), C10(H10), C11(H11), C12(H12), C13(H13), C14(H14), C16(H16),
 C19(H19), C22(H22), C23(H23), C24(H24), C25(H25), C26(H26)
;
_shelx_shelxl_version_number 2014/7
_olex2_submission_special_instructions 'No special instructions were received'
_oxdiff_exptl_absorpt_empirical_details
;
Empirical correction (ABSPACK) includes:
- Absorption correction using spherical harmonics
- Frame scaling
;
_oxdiff_exptl_absorpt_empirical_full_max 1.366
_oxdiff_exptl_absorpt_empirical_full_min 0.759

loop_
_space_group_symop_operation_xyz
'x, y, z'
'-x+1/2, -y, z+1/2'
'-x, y+1/2, -z+1/2'
'x+1/2, -y+1/2, -z'

loop_
_atom_site_label
_atom_site_type_symbol
_atom_site_fract_x
_atom_site_fract_y
_atom_site_fract_z
_atom_site_U_iso_or_equiv
_atom_site_adp_type
_atom_site_occupancy
_atom_site_site_symmetry_order
_atom_site_calc_flag
_atom_site_refinement_flags_posn
F1 F 0.8951(3) 0.56946(8) 0.72491(5) 0.0340(3) Uani 1 1 d .
F2 F 0.7518(3) 0.44971(8) 0.70920(5) 0.0308(3) Uani 1 1 d .
F3 F 1.1151(3) 0.49150(8) 0.67251(5) 0.0295(3) Uani 1 1 d .
F4 F 0.1260(3) 0.57597(8) 0.52373(5) 0.0263(3) Uani 1 1 d .
F5 F 0.5148(3) 0.63999(7) 0.50522(5) 0.0272(3) Uani 1 1 d .
O1 O 0.1474(3) 0.78155(9) 0.68094(5) 0.0227(3) Uani 1 1 d .
O2 O 0.8053(3) 0.33737(9) 0.49425(6) 0.0246(3) Uani 1 1 d .
N1 N 0.3784(4) 0.62950(10) 0.59804(7) 0.0215(3) Uani 1 1 d .
N2 N 0.5369(4) 0.51084(10) 0.54937(6) 0.0216(4) Uani 1 1 d .
C1 C 0.7061(4) 0.54269(12) 0.63833(8) 0.0208(4) Uani 1 1 d .
C2 C 0.8683(5) 0.51424(12) 0.68608(8) 0.0225(4) Uani 1 1 d .
C3 C 0.5429(5) 0.61066(12) 0.64203(8) 0.0219(4) Uani 1 1 d .
C4 C 0.4921(5) 0.66713(12) 0.68546(8) 0.0222(4) Uani 1 1 d .
H4 H 0.5733 0.6693 0.7192 0.027 Uiso 1 1 calc R
C5 C 0.2971(4) 0.71645(12) 0.66541(8) 0.0217(4) Uani 1 1 d .
C6 C 0.2304(4) 0.69321(12) 0.61263(8) 0.0212(4) Uani 1 1 d .
C7 C 0.0282(4) 0.74570(11) 0.59396(8) 0.0223(4) Uani 1 1 d .
H7 H -0.0573 0.7450 0.5606 0.027 Uiso 1 1 calc R
C8 C -0.0140(4) 0.79806(12) 0.63607(8) 0.0221(4) Uani 1 1 d .
C9 C -0.1954(4) 0.86572(12) 0.64084(8) 0.0220(4) Uani 1 1 d .
C10 C -0.1772(5) 0.92017(12) 0.68404(8) 0.0241(4) Uani 1 1 d .
H10 H -0.0472 0.9131 0.7105 0.029 Uiso 1 1 calc R
C11 C -0.3531(5) 0.98463(13) 0.68731(9) 0.0267(4) Uani 1 1 d .
H11 H -0.3415 1.0204 0.7161 0.032 Uiso 1 1 calc R
C12 C -0.5464(5) 0.99603(13) 0.64787(9) 0.0268(4) Uani 1 1 d .
H12 H -0.6644 1.0392 0.6503 0.032 Uiso 1 1 calc R
C13 C -0.5631(5) 0.94235(13) 0.60456(8) 0.0267(4) Uani 1 1 d .
H13 H -0.6915 0.9501 0.5779 0.032 Uiso 1 1 calc R
C14 C -0.3899(5) 0.87792(12) 0.60111(8) 0.0240(4) Uani 1 1 d .
H14 H -0.4025 0.8424 0.5722 0.029 Uiso 1 1 calc R
C15 C 0.7061(4) 0.49272(12) 0.59263(8) 0.0217(4) Uani 1 1 d .
C16 C 0.8513(5) 0.41980(12) 0.58165(8) 0.0238(4) Uani 1 1 d .
H16 H 0.9763 0.3941 0.6034 0.029 Uiso 1 1 calc R
C17 C 0.7624(5) 0.39709(12) 0.53153(8) 0.0232(4) Uani 1 1 d .
C18 C 0.5726(4) 0.45178(12) 0.51254(8) 0.0218(4) Uani 1 1 d .
C19 C 0.4876(5) 0.42518(12) 0.46110(8) 0.0235(4) Uani 1 1 d .
H19 H 0.3603 0.4487 0.4387 0.028 Uiso 1 1 calc R
C20 C 0.6352(5) 0.35687(12) 0.45161(8) 0.0230(4) Uani 1 1 d .
C21 C 0.6564(5) 0.30601(12) 0.40379(8) 0.0238(4) Uani 1 1 d .
C22 C 0.8531(5) 0.24710(12) 0.39953(9) 0.0276(4) Uani 1 1 d .
H22 H 0.9668 0.2370 0.4285 0.033 Uiso 1 1 calc R
C23 C 0.8796(5) 0.20321(13) 0.35184(9) 0.0302(5) Uani 1 1 d .
H23 H 1.0113 0.1639 0.3490 0.036 Uiso 1 1 calc R
C24 C 0.7111(5) 0.21778(13) 0.30869(9) 0.0298(5) Uani 1 1 d .
H24 H 0.7310 0.1887 0.2769 0.036 Uiso 1 1 calc R
C25 C 0.5123(5) 0.27575(14) 0.31277(9) 0.0309(5) Uani 1 1 d .
H25 H 0.3980 0.2851 0.2838 0.037 Uiso 1 1 calc R
C26 C 0.4838(5) 0.32006(14) 0.36020(9) 0.0286(5) Uani 1 1 d .
H26 H 0.3505 0.3589 0.3629 0.034 Uiso 1 1 calc R
B1 B 0.3823(5) 0.59023(14) 0.54153(9) 0.0220(4) Uani 1 1 d .

loop_
_atom_site_aniso_label
_atom_site_aniso_U_11
_atom_site_aniso_U_22
_atom_site_aniso_U_33
_atom_site_aniso_U_23
_atom_site_aniso_U_13
_atom_site_aniso_U_12
F1 0.0441(8) 0.0313(6) 0.0267(6) -0.0077(5) -0.0156(6) 0.0087(6)
F2 0.0350(7) 0.0341(6) 0.0233(6) 0.0114(5) -0.0048(5) -0.0064(6)
F3 0.0249(6) 0.0372(7) 0.0263(6) 0.0007(5) -0.0026(5) 0.0034(6)
F4 0.0274(6) 0.0306(6) 0.0209(6) -0.0017(5) -0.0042(5) 0.0023(5)
F5 0.0360(7) 0.0259(6) 0.0198(6) 0.0055(5) 0.0030(5) 0.0011(5)
O1 0.0292(8) 0.0229(6) 0.0158(6) -0.0001(5) -0.0009(6) 0.0030(6)
O2 0.0327(8) 0.0221(7) 0.0190(7) -0.0010(5) -0.0021(6) 0.0036(6)
N1 0.0281(9) 0.0206(7) 0.0158(7) 0.0017(6) -0.0011(7) 0.0015(7)
N2 0.0286(9) 0.0214(8) 0.0148(7) 0.0009(6) -0.0003(7) -0.0003(7)
C1 0.0232(10) 0.0226(9) 0.0166(8) 0.0030(7) -0.0001(7) -0.0029(8)
C2 0.0263(10) 0.0219(9) 0.0194(9) -0.0004(7) -0.0021(8) 0.0017(8)
C3 0.0272(10) 0.0225(9) 0.0160(8) 0.0029(7) -0.0019(8) -0.0026(8)
C4 0.0280(10) 0.0221(9) 0.0166(8) 0.0006(7) -0.0016(8) -0.0020(8)
C5 0.0284(10) 0.0202(8) 0.0164(9) 0.0013(7) 0.0011(8) -0.0015(8)
C6 0.0260(10) 0.0218(9) 0.0158(9) 0.0019(7) 0.0003(7) -0.0021(8)
C7 0.0296(10) 0.0217(9) 0.0156(9) 0.0021(7) -0.0002(8) 0.0005(8)
C8 0.0269(10) 0.0229(9) 0.0163(8) 0.0034(7) -0.0007(8) -0.0016(8)
C9 0.0270(10) 0.0221(9) 0.0170(8) 0.0018(7) 0.0018(8) -0.0017(8)
C10 0.0291(11) 0.0252(9) 0.0180(9) 0.0014(8) -0.0006(8) -0.0017(8)
C11 0.0332(11) 0.0240(9) 0.0228(9) -0.0024(8) 0.0020(9) -0.0020(9)
C12 0.0290(11) 0.0246(10) 0.0267(10) 0.0036(8) 0.0039(8) 0.0036(9)
C13 0.0292(11) 0.0303(10) 0.0208(9) 0.0040(8) -0.0004(8) 0.0001(9)
C14 0.0297(10) 0.0246(9) 0.0175(8) 0.0016(7) 0.0002(8) -0.0020(9)
C15 0.0258(10) 0.0213(9) 0.0180(9) 0.0032(7) -0.0007(7) -0.0011(8)
C16 0.0286(10) 0.0232(9) 0.0196(9) 0.0024(7) -0.0012(8) 0.0005(9)
C17 0.0300(11) 0.0201(9) 0.0195(9) 0.0001(7) 0.0005(8) 0.0001(8)
C18 0.0268(10) 0.0207(9) 0.0180(9) 0.0007(7) 0.0025(7) 0.0000(8)
C19 0.0295(11) 0.0237(9) 0.0172(9) 0.0019(7) -0.0010(8) -0.0009(9)
C20 0.0286(10) 0.0232(9) 0.0173(8) 0.0025(7) -0.0005(8) -0.0022(9)
C21 0.0305(11) 0.0209(9) 0.0200(9) 0.0002(7) 0.0022(8) -0.0040(8)
C22 0.0353(11) 0.0248(10) 0.0227(9) -0.0011(8) -0.0004(9) 0.0005(9)
C23 0.0376(12) 0.0262(10) 0.0269(10) -0.0037(8) 0.0050(9) 0.0019(10)
C24 0.0435(13) 0.0261(10) 0.0199(9) -0.0037(8) 0.0049(9) -0.0072(10)
C25 0.0397(13) 0.0319(11) 0.0212(10) -0.0007(9) -0.0041(9) -0.0033(10)
C26 0.0358(12) 0.0259(10) 0.0240(10) -0.0016(8) -0.0019(9) 0.0018(10)
B1 0.0283(11) 0.0226(10) 0.0151(9) 0.0006(8) -0.0015(9) 0.0003(10)

loop_
_atom_type_symbol
_atom_type_description
_atom_type_scat_dispersion_real
_atom_type_scat_dispersion_imag
_atom_type_scat_source
C C 0.0181 0.0091 'International Tables Vol C Tables 4.2.6.8 and 6.1.1.4'
H H 0.0000 0.0000 'International Tables Vol C Tables 4.2.6.8 and 6.1.1.4'
B B 0.0090 0.0039 'International Tables Vol C Tables 4.2.6.8 and 6.1.1.4'
F F 0.0727 0.0534 'International Tables Vol C Tables 4.2.6.8 and 6.1.1.4'
N N 0.0311 0.0180 'International Tables Vol C Tables 4.2.6.8 and 6.1.1.4'
O O 0.0492 0.0322 'International Tables Vol C Tables 4.2.6.8 and 6.1.1.4'

loop_
_exptl_crystal_face_index_h
_exptl_crystal_face_index_k
_exptl_crystal_face_index_l
_exptl_crystal_face_perp_dist
0 4 -15 0.0302
0 -4 15 0.0302
0 0 -1 0.0342
0 0 1 0.0262
-3 0 -1 0.1033
3 0 1 0.1133
0 11 -3 0.0618
0 -11 3 0.0618
0 -10 -7 0.0619
0 10 7 0.0619

loop_
_geom_angle_atom_site_label_1
_geom_angle_atom_site_label_2
_geom_angle_atom_site_label_3
_geom_angle
C5 O1 C8 104.27(15)
C17 O2 C20 104.28(16)
C3 N1 B1 127.11(18)
C6 N1 C3 106.91(16)
C6 N1 B1 125.76(17)
C15 N2 B1 125.77(17)
C18 N2 C15 106.35(17)
C18 N2 B1 127.01(17)
C3 C1 C2 121.04(18)
C3 C1 C15 122.05(18)
C15 C1 C2 116.56(18)
F1 C2 F2 106.42(17)
F1 C2 C1 113.80(17)
F2 C2 C1 110.43(18)
F3 C2 F1 106.43(17)
F3 C2 F2 106.42(17)
F3 C2 C1 112.86(17)
N1 C3 C4 109.26(18)
C1 C3 N1 118.24(17)
C1 C3 C4 132.39(19)
C3 C4 H4 128.0
C5 C4 C3 104.05(17)
C5 C4 H4 128.0
O1 C5 C6 110.40(18)
C4 C5 O1 139.50(19)
C4 C5 C6 110.10(18)
N1 C6 C5 109.68(18)
N1 C6 C7 142.52(19)
C5 C6 C7 107.80(18)
C6 C7 H7 127.7
C8 C7 C6 104.56(18)
C8 C7 H7 127.7
O1 C8 C9 116.61(17)
C7 C8 O1 112.97(18)
C7 C8 C9 130.42(19)
C10 C9 C8 121.37(19)
C14 C9 C8 119.37(18)
C14 C9 C10 119.2(2)
C9 C10 H10 120.0
C11 C10 C9 120.0(2)
C11 C10 H10 120.0
C10 C11 H11 119.8
C12 C11 C10 120.4(2)
C12 C11 H11 119.8
C11 C12 H12 120.2
C11 C12 C13 119.7(2)
C13 C12 H12 120.2
C12 C13 H13 119.8
C14 C13 C12 120.3(2)
C14 C13 H13 119.8
C9 C14 H14 119.8
C13 C14 C9 120.4(2)
C13 C14 H14 119.8
N2 C15 C1 119.42(18)
N2 C15 C16 110.00(17)
C1 C15 C16 130.54(19)
C15 C16 H16 128.1
C17 C16 C15 103.80(19)
C17 C16 H16 128.1
O2 C17 C16 139.2(2)
O2 C17 C18 110.46(18)
C16 C17 C18 110.32(19)
N2 C18 C17 109.53(18)
N2 C18 C19 142.7(2)
C17 C18 C19 107.79(18)
C18 C19 H19 127.8
C20 C19 C18 104.49(18)
C20 C19 H19 127.8
O2 C20 C21 115.88(18)
C19 C20 O2 112.95(17)
C19 C20 C21 131.00(19)
C22 C21 C20 121.3(2)
C22 C21 C26 119.6(2)
C26 C21 C20 119.0(2)
C21 C22 H22 120.0
C21 C22 C23 119.9(2)
C23 C22 H22 120.0
C22 C23 H23 119.8
C24 C23 C22 120.4(2)
C24 C23 H23 119.8
C23 C24 H24 119.9
C23 C24 C25 120.1(2)
C25 C24 H24 119.9
C24 C25 H25 120.0
C24 C25 C26 120.1(2)
C26 C25 H25 120.0
C21 C26 H26 120.0
C25 C26 C21 119.9(2)
C25 C26 H26 120.0
F4 B1 F5 109.82(17)
F4 B1 N1 110.55(18)
F4 B1 N2 111.16(17)
F5 B1 N1 110.02(17)
F5 B1 N2 110.53(18)
N2 B1 N1 104.67(16)

loop_
_geom_bond_atom_site_label_1
_geom_bond_atom_site_label_2
_geom_bond_distance
F1 C2 1.336(2)
F2 C2 1.347(2)
F3 C2 1.334(3)
F4 B1 1.377(3)
F5 B1 1.390(3)
O1 C5 1.370(3)
O1 C8 1.401(2)
O2 C17 1.372(2)
O2 C20 1.395(3)
N1 C3 1.401(3)
N1 C6 1.340(3)
N1 B1 1.545(3)
N2 C15 1.398(3)
N2 C18 1.351(3)
N2 B1 1.540(3)
C1 C2 1.510(3)
C1 C3 1.396(3)
C1 C15 1.404(3)
C3 C4 1.450(3)
C4 H4 0.9300
C4 C5 1.367(3)
C5 C6 1.404(3)
C6 C7 1.413(3)
C7 H7 0.9300
C7 C8 1.374(3)
C8 C9 1.449(3)
C9 C10 1.404(3)
C9 C14 1.399(3)
C10 H10 0.9300
C10 C11 1.388(3)
C11 H11 0.9300
C11 C12 1.388(3)
C12 H12 0.9300
C12 C13 1.397(3)
C13 H13 0.9300
C13 C14 1.379(3)
C14 H14 0.9300
C15 C16 1.438(3)
C16 H16 0.9300
C16 C17 1.372(3)
C17 C18 1.395(3)
C18 C19 1.414(3)
C19 H19 0.9300
C19 C20 1.373(3)
C20 C21 1.459(3)
C21 C22 1.391(3)
C21 C26 1.402(3)
C22 H22 0.9300
C22 C23 1.395(3)
C23 H23 0.9300
C23 C24 1.383(3)
C24 H24 0.9300
C24 C25 1.387(4)
C25 H25 0.9300
C25 C26 1.394(3)
C26 H26 0.9300

loop_
_geom_torsion_atom_site_label_1
_geom_torsion_atom_site_label_2
_geom_torsion_atom_site_label_3
_geom_torsion_atom_site_label_4
_geom_torsion
O1 C5 C6 N1 -179.99(17)
O1 C5 C6 C7 -0.3(2)
O1 C8 C9 C10 10.9(3)
O1 C8 C9 C14 -170.25(18)
O2 C17 C18 N2 -178.88(17)
O2 C17 C18 C19 0.9(2)
O2 C20 C21 C22 -6.1(3)
O2 C20 C21 C26 177.43(19)
N1 C3 C4 C5 0.6(2)
N1 C6 C7 C8 -179.9(3)
N2 C15 C16 C17 0.2(2)
N2 C18 C19 C20 178.4(3)
C1 C3 C4 C5 -175.3(2)
C1 C15 C16 C17 178.0(2)
C2 C1 C3 N1 -174.04(19)
C2 C1 C3 C4 1.6(4)
C2 C1 C15 N2 172.91(18)
C2 C1 C15 C16 -4.8(3)
C3 N1 C6 C5 0.3(2)
C3 N1 C6 C7 -179.2(3)
C3 N1 B1 F4 137.0(2)
C3 N1 B1 F5 -101.5(2)
C3 N1 B1 N2 17.3(3)
C3 C1 C2 F1 -16.5(3)
C3 C1 C2 F2 103.1(2)
C3 C1 C2 F3 -138.0(2)
C3 C1 C15 N2 -0.4(3)
C3 C1 C15 C16 -178.1(2)
C3 C4 C5 O1 179.7(2)
C3 C4 C5 C6 -0.5(2)
C4 C5 C6 N1 0.1(3)
C4 C5 C6 C7 179.77(18)
C5 O1 C8 C7 0.5(2)
C5 O1 C8 C9 -179.55(18)
C5 C6 C7 C8 0.6(2)
C6 N1 C3 C1 176.00(19)
C6 N1 C3 C4 -0.6(2)
C6 N1 B1 F4 -49.1(3)
C6 N1 B1 F5 72.4(3)
C6 N1 B1 N2 -168.87(19)
C6 C7 C8 O1 -0.7(2)
C6 C7 C8 C9 179.4(2)
C7 C8 C9 C10 -169.2(2)
C7 C8 C9 C14 9.7(4)
C8 O1 C5 C4 179.8(3)
C8 O1 C5 C6 -0.1(2)
C8 C9 C10 C11 179.67(19)
C8 C9 C14 C13 -179.39(19)
C9 C10 C11 C12 -0.5(3)
C10 C9 C14 C13 -0.5(3)
C10 C11 C12 C13 -0.2(3)
C11 C12 C13 C14 0.5(3)
C12 C13 C14 C9 -0.1(3)
C14 C9 C10 C11 0.8(3)
C15 N2 C18 C17 -0.4(2)
C15 N2 C18 C19 180.0(3)
C15 N2 B1 F4 -137.90(19)
C15 N2 B1 F5 99.9(2)
C15 N2 B1 N1 -18.5(3)
C15 C1 C2 F1 170.12(19)
C15 C1 C2 F2 -70.3(2)
C15 C1 C2 F3 48.7(3)
C15 C1 C3 N1 -1.1(3)
C15 C1 C3 C4 174.6(2)
C15 C16 C17 O2 178.8(3)
C15 C16 C17 C18 -0.4(2)
C16 C17 C18 N2 0.5(3)
C16 C17 C18 C19 -179.71(19)
C17 O2 C20 C19 -0.7(2)
C17 O2 C20 C21 175.17(18)
C17 C18 C19 C20 -1.2(2)
C18 N2 C15 C1 -177.95(18)
C18 N2 C15 C16 0.2(2)
C18 N2 B1 F4 54.2(3)
C18 N2 B1 F5 -68.0(3)
C18 N2 B1 N1 173.60(19)
C18 C19 C20 O2 1.2(2)
C18 C19 C20 C21 -173.9(2)
C19 C20 C21 C22 168.8(2)
C19 C20 C21 C26 -7.7(4)
C20 O2 C17 C16 -179.3(3)
C20 O2 C17 C18 -0.2(2)
C20 C21 C22 C23 -175.6(2)
C20 C21 C26 C25 175.8(2)
C21 C22 C23 C24 -0.1(4)
C22 C21 C26 C25 -0.8(3)
C22 C23 C24 C25 -0.7(4)
C23 C24 C25 C26 0.7(4)
C24 C25 C26 C21 0.0(4)
C26 C21 C22 C23 0.8(3)
B1 N1 C3 C1 -9.2(3)
B1 N1 C3 C4 174.22(19)
B1 N1 C6 C5 -174.60(19)
B1 N1 C6 C7 5.9(4)
B1 N2 C15 C1 12.1(3)
B1 N2 C15 C16 -169.76(19)
B1 N2 C18 C17 169.3(2)
B1 N2 C18 C19 -10.3(4)

loop_
_exptl_oxdiff_crystal_face_indexfrac_h
_exptl_oxdiff_crystal_face_indexfrac_k
_exptl_oxdiff_crystal_face_indexfrac_l
_exptl_oxdiff_crystal_face_x
_exptl_oxdiff_crystal_face_y
_exptl_oxdiff_crystal_face_z
0.0000 3.9952 -15.0098 -0.8840 0.1903 -0.4370
-0.0000 -3.9952 15.0098 0.8840 -0.1903 0.4370
0.0001 -0.0002 -1.0004 -0.0616 0.0071 -0.0052
-0.0001 0.0002 1.0004 0.0616 -0.0071 0.0052
-3.0005 0.0007 -1.0136 0.0226 0.9009 0.2130
3.0005 -0.0007 1.0136 -0.0226 -0.9009 -0.2130
-0.0024 10.9939 -3.0130 -0.0750 0.2536 -1.0029
0.0024 -10.9939 3.0130 0.0750 -0.2536 1.0029
0.0028 -9.9962 -6.9917 -0.5309 -0.1619 0.8612
-0.0028 9.9962 6.9917 0.5309 0.1619 -0.8612
